data_4104030
loop_
_publ_author_name
'Kirill V. Axenov'
'Gerald Kehr'
'Roland Fr\"ohlich'
'Gerhard Erker'

_publ_section_title
;
 Catalytic Hydrogenation of Sensitive Organometallic Compounds by
 Antagonistic N/B Lewis Pair Catalyst Systems
;
_journal_name_full 'Journal of the American Chemical Society'
_journal_page_first 3454
_journal_page_last 3455
_journal_paper_doi 10.1021/ja8100006
_journal_volume 131
_journal_year 2009
_chemical_formula_sum 'C36 H48 Cl2 N2 Zr'
_chemical_formula_weight 670.88
_chemical_name_systematic
; 
 ? 
;
_space_group_IT_number 14
_symmetry_cell_setting monoclinic
_symmetry_space_group_name_Hall '-P 2ybc'
_symmetry_space_group_name_H-M 'P 1 21/c 1'
_atom_sites_solution_hydrogens 'at N from difmap, others geom'
_atom_sites_solution_primary direct
_atom_sites_solution_secondary difmap
_audit_creation_method SHELXL-97
_cell_angle_alpha 90.00
_cell_angle_beta 91.922(1)
_cell_angle_gamma 90.00
_cell_formula_units_Z 4
_cell_length_a 13.6288(2)
_cell_length_b 17.8192(3)
_cell_length_c 14.1609(2)
_cell_measurement_reflns_used 2839
_cell_measurement_temperature 223(2)
_cell_measurement_theta_max 27.88
_cell_measurement_theta_min 0.41
_cell_volume 3437.10(9)
_computing_cell_refinement 'Collect (Nonius B.V., 1998)'
_computing_data_collection 'Collect (Nonius B.V., 1998)'
_computing_data_reduction 'Denzo-SMN (Otwinowski & Minor, 1997)'
_computing_molecular_graphics 'XP (BrukerAXS, 2000)'
_computing_publication_material 'SHELXL-97 (Sheldrick, 1997)'
_computing_structure_refinement 'SHELXL-97 (Sheldrick, 1997)'
_computing_structure_solution 'SHELXS-97 (Sheldrick, 1990)'
_diffrn_ambient_temperature 223(2)
_diffrn_measured_fraction_theta_full 0.998
_diffrn_measured_fraction_theta_max 0.998
_diffrn_measurement_device_type 'Nonius KappaCCD APEXII'
_diffrn_measurement_method '\w and \f scans'
_diffrn_radiation_monochromator graphite
_diffrn_radiation_source 'fine-focus sealed tube'
_diffrn_radiation_type MoK\a
_diffrn_radiation_wavelength 0.71073
_diffrn_reflns_av_R_equivalents 0.056
_diffrn_reflns_av_sigmaI/netI 0.0623
_diffrn_reflns_limit_h_max 17
_diffrn_reflns_limit_h_min -17
_diffrn_reflns_limit_k_max 23
_diffrn_reflns_limit_k_min -21
_diffrn_reflns_limit_l_max 18
_diffrn_reflns_limit_l_min -18
_diffrn_reflns_number 27684
_diffrn_reflns_theta_full 27.86
_diffrn_reflns_theta_max 27.86
_diffrn_reflns_theta_min 1.84
_exptl_absorpt_coefficient_mu 0.501
_exptl_absorpt_correction_T_max 0.9516
_exptl_absorpt_correction_T_min 0.8440
_exptl_absorpt_correction_type multi-scan
_exptl_absorpt_process_details 'Denzo (Otwinowski, BOrek, Majewski & Minor, 2003)'
_exptl_crystal_colour colourless
_exptl_crystal_density_diffrn 1.296
_exptl_crystal_density_method 'not measured'
_exptl_crystal_description needle
_exptl_crystal_F_000 1408
_exptl_crystal_size_max 0.35
_exptl_crystal_size_mid 0.10
_exptl_crystal_size_min 0.10
_refine_diff_density_max 0.436
_refine_diff_density_min -0.621
_refine_diff_density_rms 0.062
_refine_ls_extinction_method none
_refine_ls_goodness_of_fit_ref 1.028
_refine_ls_hydrogen_treatment mixed
_refine_ls_matrix_type full
_refine_ls_number_parameters 416
_refine_ls_number_reflns 8167
_refine_ls_number_restraints 0
_refine_ls_restrained_S_all 1.028
_refine_ls_R_factor_all 0.0822
_refine_ls_R_factor_gt 0.0438
_refine_ls_shift/su_max 0.001
_refine_ls_shift/su_mean 0.000
_refine_ls_structure_factor_coef Fsqd
_refine_ls_weighting_details 'calc w=1/[\s^2^(Fo^2^)+(0.0406P)^2^+0.5537P] where P=(Fo^2^+2Fc^2^)/3'
_refine_ls_weighting_scheme calc
_refine_ls_wR_factor_gt 0.0866
_refine_ls_wR_factor_ref 0.0990
_reflns_number_gt 5519
_reflns_number_total 8167
_reflns_threshold_expression >2sigma(I)
_cod_data_source_file ja8100006_si_004.cif
_cod_data_source_block erk4652
_cod_database_code 4104030

loop_
_symmetry_equiv_pos_as_xyz
'x, y, z'
'-x, y+1/2, -z+1/2'
'-x, -y, -z'
'x, -y-1/2, z-1/2'

loop_
_atom_site_label
_atom_site_type_symbol
_atom_site_fract_x
_atom_site_fract_y
_atom_site_fract_z
_atom_site_U_iso_or_equiv
_atom_site_adp_type
_atom_site_occupancy
_atom_site_symmetry_multiplicity
_atom_site_calc_flag
_atom_site_refinement_flags
_atom_site_disorder_assembly
_atom_site_disorder_group
Zr Zr 0.741160(16) 0.200411(14) 0.996376(14) 0.03224(8) Uani 1 1 d . . .
Cl1 Cl 0.81128(7) 0.17510(4) 1.15450(4) 0.0627(2) Uani 1 1 d . . .
Cl2 Cl 0.56963(5) 0.20444(5) 1.03677(7) 0.0686(2) Uani 1 1 d . . .
C1A C 0.81099(17) 0.06825(14) 0.97314(15) 0.0329(5) Uani 1 1 d . . .
C2A C 0.83929(19) 0.11468(15) 0.89824(15) 0.0405(6) Uani 1 1 d . . .
H2A H 0.9036 0.1302 0.8861 0.049 Uiso 1 1 calc R . .
C3A C 0.7530(2) 0.13373(16) 0.84429(16) 0.0512(8) Uani 1 1 d . . .
H3A H 0.7504 0.1633 0.7893 0.061 Uiso 1 1 calc R . .
C4A C 0.6730(2) 0.10093(16) 0.88707(18) 0.0502(7) Uani 1 1 d . . .
H4A H 0.6071 0.1045 0.8659 0.060 Uiso 1 1 calc R . .
C5A C 0.70792(18) 0.06146(15) 0.96757(16) 0.0384(6) Uani 1 1 d . . .
H5A H 0.6692 0.0352 1.0102 0.046 Uiso 1 1 calc R . .
C6A C 0.87924(17) 0.02792(14) 1.04144(16) 0.0372(6) Uani 1 1 d . . .
H6A1 H 0.9172 -0.0093 1.0071 0.045 Uiso 1 1 calc R . .
H6A2 H 0.9255 0.0640 1.0702 0.045 Uiso 1 1 calc R . .
N7A N 0.82603(15) -0.00987(13) 1.11608(15) 0.0374(5) Uani 1 1 d . . .
H7A H 0.8133(18) 0.0216(15) 1.1565(17) 0.040(8) Uiso 1 1 d . . .
C8A C 0.87078(17) -0.07561(15) 1.15546(15) 0.0353(6) Uani 1 1 d . A .
C9A C 0.86570(17) -0.14155(15) 1.10185(16) 0.0382(6) Uani 1 1 d . . .
C10A C 0.9067(2) -0.20659(17) 1.1402(2) 0.0510(7) Uani 1 1 d . . .
H10A H 0.9049 -0.2511 1.1045 0.061 Uiso 1 1 calc R . .
C11A C 0.9502(2) -0.20718(19) 1.2296(2) 0.0571(8) Uani 1 1 d . . .
H11A H 0.9772 -0.2518 1.2546 0.069 Uiso 1 1 calc R . .
C12A C 0.9536(2) -0.14262(19) 1.28152(19) 0.0553(8) Uani 1 1 d . A .
H12A H 0.9833 -0.1435 1.3424 0.066 Uiso 1 1 calc R . .
C13A C 0.91450(19) -0.07559(17) 1.24697(17) 0.0452(7) Uani 1 1 d . . .
C14A C 0.81133(19) -0.14432(17) 1.00584(17) 0.0454(7) Uani 1 1 d . . .
H14A H 0.8026 -0.0918 0.9843 0.054 Uiso 1 1 calc R . .
C15A C 0.7091(2) -0.1778(2) 1.0145(2) 0.0767(11) Uani 1 1 d . . .
H15A H 0.7147 -0.2294 1.0359 0.115 Uiso 1 1 calc R . .
H15B H 0.6747 -0.1764 0.9535 0.115 Uiso 1 1 calc R . .
H15C H 0.6728 -0.1490 1.0598 0.115 Uiso 1 1 calc R . .
C16A C 0.8698(2) -0.1849(2) 0.9311(2) 0.0664(10) Uani 1 1 d . . .
H16A H 0.9364 -0.1655 0.9318 0.100 Uiso 1 1 calc R . .
H16B H 0.8389 -0.1767 0.8693 0.100 Uiso 1 1 calc R . .
H16C H 0.8714 -0.2382 0.9448 0.100 Uiso 1 1 calc R . .
C17A C 0.9094(14) 0.0027(10) 1.3103(13) 0.048(3) Uani 0.57(2) 1 d P A 1
H17A H 0.8608 0.0371 1.2801 0.058 Uiso 0.57(2) 1 calc PR A 1
C18A C 1.0063(10) 0.0372(8) 1.3088(11) 0.102(4) Uani 0.57(2) 1 d P A 1
H18A H 1.0545 0.0035 1.3376 0.153 Uiso 0.57(2) 1 calc PR A 1
H18B H 1.0059 0.0840 1.3437 0.153 Uiso 0.57(2) 1 calc PR A 1
H18C H 1.0231 0.0471 1.2439 0.153 Uiso 0.57(2) 1 calc PR A 1
C19A C 0.8774(14) -0.0158(9) 1.4115(9) 0.097(4) Uani 0.57(2) 1 d P A 1
H19A H 0.9267 -0.0471 1.4428 0.146 Uiso 0.57(2) 1 calc PR A 1
H19B H 0.8152 -0.0423 1.4082 0.146 Uiso 0.57(2) 1 calc PR A 1
H19C H 0.8701 0.0304 1.4468 0.146 Uiso 0.57(2) 1 calc PR A 1
C17C C 0.9327(19) -0.0142(13) 1.3024(18) 0.046(4) Uani 0.43(2) 1 d P A 2
H17C H 0.9280 0.0294 1.2592 0.055 Uiso 0.43(2) 1 calc PR A 2
C18C C 1.0332(7) -0.0058(13) 1.3565(14) 0.098(6) Uani 0.43(2) 1 d P A 2
H18G H 1.0393 0.0447 1.3816 0.147 Uiso 0.43(2) 1 calc PR A 2
H18H H 1.0859 -0.0152 1.3136 0.147 Uiso 0.43(2) 1 calc PR A 2
H18I H 1.0372 -0.0417 1.4080 0.147 Uiso 0.43(2) 1 calc PR A 2
C19C C 0.8532(13) -0.0022(9) 1.3736(13) 0.071(5) Uani 0.43(2) 1 d P A 2
H19G H 0.7904 0.0042 1.3404 0.106 Uiso 0.43(2) 1 calc PR A 2
H19H H 0.8682 0.0422 1.4108 0.106 Uiso 0.43(2) 1 calc PR A 2
H19I H 0.8503 -0.0455 1.4149 0.106 Uiso 0.43(2) 1 calc PR A 2
C1B C 0.71160(17) 0.34419(14) 0.99018(15) 0.0342(6) Uani 1 1 d . . .
C2B C 0.73071(19) 0.31727(15) 0.89812(16) 0.0405(6) Uani 1 1 d . . .
H2B H 0.6855 0.3161 0.8465 0.049 Uiso 1 1 calc R . .
C3B C 0.82859(19) 0.29264(15) 0.89741(17) 0.0433(7) Uani 1 1 d . . .
H3B H 0.8613 0.2749 0.8445 0.052 Uiso 1 1 calc R . .
C4B C 0.86884(18) 0.29909(15) 0.98909(17) 0.0401(6) Uani 1 1 d . . .
H4B H 0.9324 0.2846 1.0093 0.048 Uiso 1 1 calc R . .
C5B C 0.79659(17) 0.33146(14) 1.04617(16) 0.0348(5) Uani 1 1 d . . .
H5B H 0.8044 0.3426 1.1109 0.042 Uiso 1 1 calc R . .
C6B C 0.62069(18) 0.38361(15) 1.01925(15) 0.0404(6) Uani 1 1 d . . .
H6B1 H 0.6234 0.4363 0.9997 0.049 Uiso 1 1 calc R . .
H6B2 H 0.5632 0.3605 0.9876 0.049 Uiso 1 1 calc R . .
N7B N 0.61065(15) 0.37947(13) 1.12225(13) 0.0349(5) Uani 1 1 d . . .
H7B H 0.5962(17) 0.3335(14) 1.1362(15) 0.030(7) Uiso 1 1 d . . .
C8B C 0.54537(17) 0.43139(14) 1.16497(15) 0.0338(5) Uani 1 1 d . . .
C9B C 0.57525(19) 0.50585(15) 1.17712(18) 0.0427(6) Uani 1 1 d . . .
C10B C 0.5115(2) 0.55466(16) 1.2221(2) 0.0606(8) Uani 1 1 d . . .
H10B H 0.5291 0.6055 1.2284 0.073 Uiso 1 1 calc R . .
C11B C 0.4243(2) 0.53108(18) 1.2573(2) 0.0644(9) Uani 1 1 d . . .
H11B H 0.3832 0.5651 1.2877 0.077 Uiso 1 1 calc R . .
C12B C 0.3978(2) 0.45733(16) 1.24759(19) 0.0514(7) Uani 1 1 d . . .
H12B H 0.3390 0.4408 1.2735 0.062 Uiso 1 1 calc R . .
C13B C 0.45549(17) 0.40649(14) 1.20058(16) 0.0365(6) Uani 1 1 d . . .
C14B C 0.6741(2) 0.53489(16) 1.1470(2) 0.0518(7) Uani 1 1 d . . .
H14B H 0.7127 0.4916 1.1248 0.062 Uiso 1 1 calc R . .
C15B C 0.7312(2) 0.5710(2) 1.2301(2) 0.0730(10) Uani 1 1 d . . .
H15D H 0.6937 0.6125 1.2545 0.110 Uiso 1 1 calc R . .
H15E H 0.7938 0.5893 1.2089 0.110 Uiso 1 1 calc R . .
H15F H 0.7424 0.5340 1.2796 0.110 Uiso 1 1 calc R . .
C16B C 0.6632(2) 0.59104(19) 1.0657(2) 0.0699(9) Uani 1 1 d . . .
H16D H 0.6292 0.5673 1.0123 0.105 Uiso 1 1 calc R . .
H16E H 0.7276 0.6074 1.0472 0.105 Uiso 1 1 calc R . .
H16F H 0.6257 0.6341 1.0860 0.105 Uiso 1 1 calc R . .
C17B C 0.42480(19) 0.32541(16) 1.19068(18) 0.0447(6) Uani 1 1 d . . .
H17B H 0.4458 0.3077 1.1283 0.054 Uiso 1 1 calc R . .
C18B C 0.4770(2) 0.27626(17) 1.2666(2) 0.0652(9) Uani 1 1 d . . .
H18D H 0.5475 0.2814 1.2619 0.098 Uiso 1 1 calc R . .
H18E H 0.4585 0.2242 1.2569 0.098 Uiso 1 1 calc R . .
H18F H 0.4577 0.2923 1.3288 0.098 Uiso 1 1 calc R . .
C19B C 0.3142(2) 0.31256(19) 1.1947(2) 0.0650(9) Uani 1 1 d . . .
H19D H 0.2921 0.3260 1.2568 0.098 Uiso 1 1 calc R . .
H19E H 0.2996 0.2601 1.1824 0.098 Uiso 1 1 calc R . .
H19F H 0.2805 0.3434 1.1473 0.098 Uiso 1 1 calc R . .

loop_
_atom_site_aniso_label
_atom_site_aniso_U_11
_atom_site_aniso_U_22
_atom_site_aniso_U_33
_atom_site_aniso_U_23
_atom_site_aniso_U_13
_atom_site_aniso_U_12
Zr 0.03825(15) 0.03198(14) 0.02673(12) -0.00319(10) 0.00462(9) 0.00382(11)
Cl1 0.1185(7) 0.0415(4) 0.0271(3) -0.0002(3) -0.0115(3) -0.0024(4)
Cl2 0.0463(4) 0.0501(5) 0.1112(6) -0.0326(4) 0.0312(4) -0.0099(4)
C1A 0.0352(13) 0.0317(14) 0.0319(12) -0.0063(10) 0.0025(9) 0.0062(11)
C2A 0.0518(16) 0.0379(16) 0.0325(13) -0.0038(11) 0.0126(11) 0.0088(13)
C3A 0.081(2) 0.0457(18) 0.0261(13) -0.0081(12) -0.0037(13) 0.0180(16)
C4A 0.0551(18) 0.0476(18) 0.0467(15) -0.0178(13) -0.0160(13) 0.0141(15)
C5A 0.0411(15) 0.0317(15) 0.0421(13) -0.0114(11) -0.0011(10) 0.0033(12)
C6A 0.0302(13) 0.0368(15) 0.0450(14) 0.0021(11) 0.0043(10) 0.0019(12)
N7A 0.0412(12) 0.0344(13) 0.0369(11) 0.0005(10) 0.0080(9) 0.0035(10)
C8A 0.0307(13) 0.0380(16) 0.0374(12) 0.0063(11) 0.0035(9) -0.0009(11)
C9A 0.0343(14) 0.0392(16) 0.0417(13) 0.0039(12) 0.0079(10) 0.0029(12)
C10A 0.0544(18) 0.0409(18) 0.0590(17) 0.0044(14) 0.0198(13) 0.0105(15)
C11A 0.0523(18) 0.059(2) 0.0613(19) 0.0269(16) 0.0162(14) 0.0190(16)
C12A 0.0476(17) 0.074(2) 0.0441(15) 0.0227(16) 0.0001(12) 0.0052(16)
C13A 0.0462(16) 0.0503(19) 0.0390(13) 0.0061(13) -0.0022(11) -0.0067(14)
C14A 0.0456(16) 0.0441(18) 0.0466(14) -0.0083(12) 0.0037(11) -0.0013(13)
C15A 0.0476(19) 0.117(3) 0.065(2) -0.016(2) 0.0059(15) -0.012(2)
C16A 0.0518(19) 0.090(3) 0.0573(18) -0.0233(17) 0.0067(14) -0.0020(18)
C17A 0.064(10) 0.035(7) 0.046(4) -0.013(5) -0.009(5) 0.003(5)
C18A 0.094(8) 0.089(8) 0.123(8) -0.021(7) 0.016(7) -0.035(7)
C19A 0.115(12) 0.121(9) 0.058(7) -0.033(7) 0.018(5) -0.032(8)
C17C 0.064(10) 0.031(9) 0.043(7) 0.000(6) -0.009(6) 0.014(6)
C18C 0.055(6) 0.112(14) 0.125(11) -0.049(9) -0.020(6) -0.015(7)
C19C 0.069(7) 0.066(8) 0.076(12) -0.046(8) -0.005(7) 0.007(5)
C1B 0.0378(14) 0.0314(15) 0.0337(12) 0.0024(10) 0.0064(10) 0.0048(11)
C2B 0.0490(16) 0.0408(17) 0.0318(12) 0.0021(11) 0.0034(10) 0.0075(12)
C3B 0.0480(16) 0.0432(17) 0.0400(14) 0.0056(12) 0.0180(11) 0.0080(13)
C4B 0.0326(13) 0.0400(16) 0.0480(15) 0.0070(12) 0.0062(10) 0.0051(12)
C5B 0.0389(14) 0.0321(14) 0.0336(12) -0.0003(11) 0.0038(10) -0.0014(12)
C6B 0.0458(15) 0.0395(16) 0.0361(13) 0.0023(11) 0.0024(10) 0.0140(13)
N7B 0.0408(12) 0.0269(13) 0.0373(11) -0.0001(9) 0.0078(8) 0.0050(10)
C8B 0.0397(14) 0.0287(14) 0.0333(12) 0.0007(10) 0.0044(10) 0.0071(11)
C9B 0.0450(16) 0.0285(15) 0.0552(16) 0.0002(12) 0.0107(12) 0.0027(12)
C10B 0.068(2) 0.0244(16) 0.091(2) -0.0096(15) 0.0275(17) 0.0001(15)
C11B 0.070(2) 0.0385(19) 0.087(2) -0.0128(16) 0.0361(17) 0.0102(16)
C12B 0.0479(17) 0.0425(18) 0.0653(18) -0.0049(14) 0.0227(13) 0.0024(14)
C13B 0.0386(14) 0.0328(15) 0.0382(13) -0.0008(11) 0.0052(10) 0.0016(12)
C14B 0.0517(17) 0.0337(17) 0.0708(19) -0.0032(14) 0.0157(14) -0.0034(14)
C15B 0.065(2) 0.058(2) 0.096(2) -0.0096(19) 0.0073(18) -0.0164(19)
C16B 0.069(2) 0.053(2) 0.089(2) 0.0115(18) 0.0265(17) -0.0059(17)
C17B 0.0447(16) 0.0401(16) 0.0500(15) -0.0094(13) 0.0107(12) -0.0060(13)
C18B 0.079(2) 0.0347(18) 0.082(2) 0.0064(16) 0.0051(17) -0.0078(17)
C19B 0.058(2) 0.064(2) 0.074(2) -0.0195(17) 0.0136(15) -0.0189(17)

loop_
_atom_type_symbol
_atom_type_description
_atom_type_scat_dispersion_real
_atom_type_scat_dispersion_imag
_atom_type_scat_source
C C 0.0033 0.0016 'International Tables Vol C Tables 4.2.6.8 and 6.1.1.4'
H H 0.0000 0.0000 'International Tables Vol C Tables 4.2.6.8 and 6.1.1.4'
N N 0.0061 0.0033 'International Tables Vol C Tables 4.2.6.8 and 6.1.1.4'
Cl Cl 0.1484 0.1585 'International Tables Vol C Tables 4.2.6.8 and 6.1.1.4'
Zr Zr -2.9673 0.5597 'International Tables Vol C Tables 4.2.6.8 and 6.1.1.4'

loop_
_geom_angle_atom_site_label_1
_geom_angle_atom_site_label_2
_geom_angle_atom_site_label_3
_geom_angle
Cl2 Zr Cl1 98.02(3)
Cl2 Zr C3A 108.15(8)
Cl1 Zr C3A 132.41(7)
Cl2 Zr C4B 132.24(6)
Cl1 Zr C4B 85.16(6)
C3A Zr C4B 103.80(9)
Cl2 Zr C2A 133.68(7)
Cl1 Zr C2A 101.39(6)
C3A Zr C2A 33.35(8)
C4B Zr C2A 91.21(9)
Cl2 Zr C3B 126.61(6)
Cl1 Zr C3B 117.21(7)
C3A Zr C3B 77.30(10)
C4B Zr C3B 32.67(8)
C2A Zr C3B 79.30(9)
Cl2 Zr C2B 93.96(6)
Cl1 Zr C2B 132.42(6)
C3A Zr C2B 85.40(9)
C4B Zr C2B 54.14(8)
C2A Zr C2B 102.82(8)
C3B Zr C2B 32.66(8)
Cl2 Zr C4A 80.02(7)
Cl1 Zr C4A 123.99(7)
C3A Zr C4A 32.48(9)
C4B Zr C4A 136.14(9)
C2A Zr C4A 54.29(9)
C3B Zr C4A 107.05(10)
C2B Zr C4A 103.38(9)
Cl2 Zr C5B 100.77(6)
Cl1 Zr C5B 79.19(6)
C3A Zr C5B 130.93(9)
C4B Zr C5B 32.73(8)
C2A Zr C5B 123.93(8)
C3B Zr C5B 53.65(8)
C2B Zr C5B 53.31(8)
C4A Zr C5B 156.67(8)
Cl2 Zr C5A 84.20(6)
Cl1 Zr C5A 91.68(6)
C3A Zr C5A 53.79(9)
C4B Zr C5A 143.53(8)
C2A Zr C5A 53.79(8)
C3B Zr C5A 129.60(8)
C2B Zr C5A 135.42(8)
C4A Zr C5A 32.33(8)
C5B Zr C5A 170.09(8)
Cl2 Zr C1A 114.95(6)
Cl1 Zr C1A 79.22(5)
C3A Zr C1A 53.92(8)
C4B Zr C1A 112.45(8)
C2A Zr C1A 32.35(7)
C3B Zr C1A 110.32(8)
C2B Zr C1A 134.92(7)
C4A Zr C1A 53.42(8)
C5B Zr C1A 140.30(8)
C5A Zr C1A 32.00(8)
Cl2 Zr C1B 80.16(6)
Cl1 Zr C1B 105.57(5)
C3A Zr C1B 117.40(8)
C4B Zr C1B 53.59(8)
C2A Zr C1B 132.37(8)
C3B Zr C1B 53.54(8)
C2B Zr C1B 32.30(7)
C4A Zr C1B 128.50(8)
C5B Zr C1B 31.59(7)
C5A Zr C1B 158.09(8)
C1A Zr C1B 163.74(7)
C2A C1A C5A 107.8(2)
C2A C1A C6A 125.9(2)
C5A C1A C6A 126.1(2)
C2A C1A Zr 70.71(14)
C5A C1A Zr 73.30(14)
C6A C1A Zr 125.51(16)
C1A C2A C3A 107.6(2)
C1A C2A Zr 76.94(13)
C3A C2A Zr 72.72(14)
C4A C3A C2A 108.1(2)
C4A C3A Zr 75.39(14)
C2A C3A Zr 73.94(13)
C3A C4A C5A 108.2(2)
C3A C4A Zr 72.13(15)
C5A C4A Zr 75.26(14)
C4A C5A C1A 108.2(2)
C4A C5A Zr 72.41(15)
C1A C5A Zr 74.70(14)
N7A C6A C1A 111.93(19)
C8A N7A C6A 116.37(19)
C9A C8A C13A 120.7(2)
C9A C8A N7A 117.7(2)
C13A C8A N7A 121.5(2)
C10A C9A C8A 118.5(2)
C10A C9A C14A 119.9(2)
C8A C9A C14A 121.6(2)
C11A C10A C9A 121.3(3)
C12A C11A C10A 119.6(3)
C11A C12A C13A 121.9(3)
C17C C13A C12A 115.2(9)
C17C C13A C8A 126.4(10)
C12A C13A C8A 118.0(3)
C17C C13A C17A 13.1(15)
C12A C13A C17A 123.6(7)
C8A C13A C17A 118.2(7)
C15A C14A C9A 111.0(2)
C15A C14A C16A 111.7(2)
C9A C14A C16A 112.5(2)
C18A C17A C19A 112.8(14)
C18A C17A C13A 107.0(10)
C19A C17A C13A 109.8(13)
C13A C17C C19C 112(2)
C13A C17C C18C 120.1(11)
C19C C17C C18C 107.2(17)
C5B C1B C2B 106.9(2)
C5B C1B C6B 126.7(2)
C2B C1B C6B 126.2(2)
C5B C1B Zr 72.33(14)
C2B C1B Zr 70.41(14)
C6B C1B Zr 125.75(17)
C3B C2B C1B 108.4(2)
C3B C2B Zr 73.03(14)
C1B C2B Zr 77.28(14)
C4B C3B C2B 108.1(2)
C4B C3B Zr 73.24(14)
C2B C3B Zr 74.31(14)
C3B C4B C5B 107.7(2)
C3B C4B Zr 74.10(15)
C5B C4B Zr 76.28(14)
C1B C5B C4B 108.7(2)
C1B C5B Zr 76.09(14)
C4B C5B Zr 70.99(14)
N7B C6B C1B 110.80(19)
C8B N7B C6B 117.79(19)
C9B C8B C13B 120.5(2)
C9B C8B N7B 118.9(2)
C13B C8B N7B 120.4(2)
C8B C9B C10B 117.7(2)
C8B C9B C14B 123.2(2)
C10B C9B C14B 119.1(2)
C11B C10B C9B 122.3(3)
C12B C11B C10B 119.2(3)
C11B C12B C13B 121.6(3)
C12B C13B C8B 118.7(2)
C12B C13B C17B 120.7(2)
C8B C13B C17B 120.6(2)
C9B C14B C16B 111.7(2)
C9B C14B C15B 111.1(2)
C16B C14B C15B 109.8(3)
C13B C17B C19B 114.3(2)
C13B C17B C18B 111.0(2)
C19B C17B C18B 108.8(2)

loop_
_geom_bond_atom_site_label_1
_geom_bond_atom_site_label_2
_geom_bond_distance
Zr Cl2 2.4264(7)
Zr Cl1 2.4469(6)
Zr C3A 2.470(2)
Zr C4B 2.478(3)
Zr C2A 2.486(2)
Zr C3B 2.489(2)
Zr C2B 2.506(2)
Zr C4A 2.511(3)
Zr C5B 2.547(3)
Zr C5A 2.548(3)
Zr C1A 2.565(2)
Zr C1B 2.594(3)
C1A C2A 1.409(3)
C1A C5A 1.410(3)
C1A C6A 1.502(3)
C2A C3A 1.422(4)
C3A C4A 1.394(4)
C4A C5A 1.409(4)
C6A N7A 1.466(3)
N7A C8A 1.426(3)
C8A C9A 1.399(3)
C8A C13A 1.408(3)
C9A C10A 1.389(4)
C9A C14A 1.527(3)
C10A C11A 1.379(4)
C11A C12A 1.366(4)
C12A C13A 1.390(4)
C13A C17C 1.36(3)
C13A C17A 1.661(16)
C14A C15A 1.525(4)
C14A C16A 1.528(4)
C17A C18A 1.46(2)
C17A C19A 1.55(2)
C17C C19C 1.52(3)
C17C C18C 1.55(3)
C1B C5B 1.400(3)
C1B C2B 1.421(3)
C1B C6B 1.494(3)
C2B C3B 1.405(3)
C3B C4B 1.397(3)
C4B C5B 1.418(3)
C6B N7B 1.471(3)
N7B C8B 1.431(3)
C8B C9B 1.397(4)
C8B C13B 1.412(3)
C9B C10B 1.398(4)
C9B C14B 1.518(4)
C10B C11B 1.370(4)
C11B C12B 1.369(4)
C12B C13B 1.385(3)
C13B C17B 1.509(4)
C14B C16B 1.528(4)
C14B C15B 1.531(4)
C17B C19B 1.528(4)
C17B C18B 1.542(4)

loop_
_geom_torsion_atom_site_label_1
_geom_torsion_atom_site_label_2
_geom_torsion_atom_site_label_3
_geom_torsion_atom_site_label_4
_geom_torsion
Cl2 Zr C1A C2A 133.55(14)
Cl1 Zr C1A C2A -132.54(15)
C3A Zr C1A C2A 38.62(15)
C4B Zr C1A C2A -52.42(16)
C3B Zr C1A C2A -17.34(17)
C2B Zr C1A C2A 8.7(2)
C4A Zr C1A C2A 79.24(16)
C5B Zr C1A C2A -74.42(18)
C5A Zr C1A C2A 116.3(2)
C1B Zr C1A C2A -23.7(3)
Cl2 Zr C1A C5A 17.25(14)
Cl1 Zr C1A C5A 111.15(13)
C3A Zr C1A C5A -77.68(15)
C4B Zr C1A C5A -168.73(13)
C2A Zr C1A C5A -116.3(2)
C3B Zr C1A C5A -133.64(13)
C2B Zr C1A C5A -107.61(15)
C4A Zr C1A C5A -37.06(14)
C5B Zr C1A C5A 169.27(13)
C1B Zr C1A C5A -140.0(2)
Cl2 Zr C1A C6A -105.56(18)
Cl1 Zr C1A C6A -11.66(18)
C3A Zr C1A C6A 159.5(2)
C4B Zr C1A C6A 68.5(2)
C2A Zr C1A C6A 120.9(3)
C3B Zr C1A C6A 103.55(19)
C2B Zr C1A C6A 129.58(18)
C4A Zr C1A C6A -159.9(2)
C5B Zr C1A C6A 46.5(2)
C5A Zr C1A C6A -122.8(2)
C1B Zr C1A C6A 97.2(3)
C5A C1A C2A C3A -2.4(3)
C6A C1A C2A C3A 172.8(2)
Zr C1A C2A C3A -66.83(17)
C5A C1A C2A Zr 64.39(16)
C6A C1A C2A Zr -120.4(2)
Cl2 Zr C2A C1A -65.32(16)
Cl1 Zr C2A C1A 47.58(15)
C3A Zr C2A C1A -113.4(2)
C4B Zr C2A C1A 132.89(15)
C3B Zr C2A C1A 163.47(16)
C2B Zr C2A C1A -173.70(14)
C4A Zr C2A C1A -76.30(16)
C5B Zr C2A C1A 132.13(14)
C5A Zr C2A C1A -36.07(13)
C1B Zr C2A C1A 171.24(13)
Cl2 Zr C2A C3A 48.09(19)
Cl1 Zr C2A C3A 160.99(16)
C4B Zr C2A C3A -113.70(17)
C3B Zr C2A C3A -83.12(17)
C2B Zr C2A C3A -60.29(18)
C4A Zr C2A C3A 37.10(16)
C5B Zr C2A C3A -114.46(17)
C5A Zr C2A C3A 77.33(18)
C1A Zr C2A C3A 113.4(2)
C1B Zr C2A C3A -75.4(2)
C1A C2A C3A C4A 1.5(3)
Zr C2A C3A C4A -68.25(18)
C1A C2A C3A Zr 69.70(16)
Cl2 Zr C3A C4A -31.30(17)
Cl1 Zr C3A C4A 88.58(17)
C4B Zr C3A C4A -175.29(16)
C2A Zr C3A C4A 114.2(2)
C3B Zr C3A C4A -156.02(17)
C2B Zr C3A C4A -123.97(17)
C5B Zr C3A C4A -154.29(15)
C5A Zr C3A C4A 36.87(15)
C1A Zr C3A C4A 76.79(17)
C1B Zr C3A C4A -119.42(16)
Cl2 Zr C3A C2A -145.51(15)
Cl1 Zr C3A C2A -25.6(2)
C4B Zr C3A C2A 70.50(17)
C3B Zr C3A C2A 89.78(17)
C2B Zr C3A C2A 121.83(17)
C4A Zr C3A C2A -114.2(2)
C5B Zr C3A C2A 91.50(18)
C5A Zr C3A C2A -77.34(17)
C1A Zr C3A C2A -37.42(15)
C1B Zr C3A C2A 126.37(16)
C2A C3A C4A C5A 0.1(3)
Zr C3A C4A C5A -67.19(18)
C2A C3A C4A Zr 67.27(17)
Cl2 Zr C4A C3A 149.91(16)
Cl1 Zr C4A C3A -117.09(15)
C4B Zr C4A C3A 6.6(2)
C2A Zr C4A C3A -38.13(15)
C3B Zr C4A C3A 24.51(18)
C2B Zr C4A C3A 58.18(17)
C5B Zr C4A C3A 55.8(3)
C5A Zr C4A C3A -115.1(2)
C1A Zr C4A C3A -78.47(17)
C1B Zr C4A C3A 81.12(18)
Cl2 Zr C4A C5A -94.94(15)
Cl1 Zr C4A C5A -1.95(18)
C3A Zr C4A C5A 115.1(2)
C4B Zr C4A C5A 121.75(16)
C2A Zr C4A C5A 77.01(16)
C3B Zr C4A C5A 139.65(15)
C2B Zr C4A C5A 173.33(15)
C5B Zr C4A C5A 170.99(17)
C1A Zr C4A C5A 36.67(14)
C1B Zr C4A C5A -163.73(13)
C3A C4A C5A C1A -1.6(3)
Zr C4A C5A C1A -66.72(17)
C3A C4A C5A Zr 65.12(18)
C2A C1A C5A C4A 2.5(3)
C6A C1A C5A C4A -172.7(2)
Zr C1A C5A C4A 65.20(17)
C2A C1A C5A Zr -62.70(17)
C6A C1A C5A Zr 122.1(2)
Cl2 Zr C5A C4A 80.49(15)
Cl1 Zr C5A C4A 178.38(15)
C3A Zr C5A C4A -37.05(15)
C4B Zr C5A C4A -97.49(19)
C2A Zr C5A C4A -78.71(17)
C3B Zr C5A C4A -53.45(19)
C2B Zr C5A C4A -9.3(2)
C1A Zr C5A C4A -115.2(2)
C1B Zr C5A C4A 36.0(3)
Cl2 Zr C5A C1A -164.32(12)
Cl1 Zr C5A C1A -66.43(12)
C3A Zr C5A C1A 78.14(15)
C4B Zr C5A C1A 17.7(2)
C2A Zr C5A C1A 36.48(12)
C3B Zr C5A C1A 61.74(16)
C2B Zr C5A C1A 105.92(15)
C4A Zr C5A C1A 115.2(2)
C1B Zr C5A C1A 151.17(17)
C2A C1A C6A N7A 174.6(2)
C5A C1A C6A N7A -11.1(3)
Zr C1A C6A N7A 83.7(2)
C1A C6A N7A C8A 151.0(2)
C6A N7A C8A C9A -75.7(3)
C6A N7A C8A C13A 107.3(3)
C13A C8A C9A C10A -1.4(3)
N7A C8A C9A C10A -178.4(2)
C13A C8A C9A C14A 174.9(2)
N7A C8A C9A C14A -2.0(3)
C8A C9A C10A C11A 1.1(4)
C14A C9A C10A C11A -175.3(2)
C9A C10A C11A C12A -0.4(4)
C10A C11A C12A C13A -0.1(4)
C11A C12A C13A C17C -173.2(13)
C11A C12A C13A C8A -0.2(4)
C11A C12A C13A C17A 175.2(9)
C9A C8A C13A C17C 173.1(14)
N7A C8A C13A C17C -10.1(15)
C9A C8A C13A C12A 1.0(4)
N7A C8A C13A C12A 177.8(2)
C9A C8A C13A C17A -174.7(8)
N7A C8A C13A C17A 2.1(9)
C10A C9A C14A C15A 77.2(3)
C8A C9A C14A C15A -99.1(3)
C10A C9A C14A C16A -48.8(3)
C8A C9A C14A C16A 134.8(3)
C17C C13A C17A C18A 27(7)
C12A C13A C17A C18A 80.6(14)
C8A C13A C17A C18A -104.0(11)
C17C C13A C17A C19A -95(8)
C12A C13A C17A C19A -42.2(18)
C8A C13A C17A C19A 133.2(13)
C12A C13A C17C C19C -90.1(16)
C8A C13A C17C C19C 97.6(17)
C17A C13A C17C C19C 42(7)
C12A C13A C17C C18C 37(3)
C8A C13A C17C C18C -135.3(16)
C17A C13A C17C C18C 170(10)
Cl2 Zr C1B C5B 130.11(13)
Cl1 Zr C1B C5B 34.44(14)
C3A Zr C1B C5B -124.46(14)
C4B Zr C1B C5B -37.24(13)
C2A Zr C1B C5B -87.66(16)
C3B Zr C1B C5B -78.16(15)
C2B Zr C1B C5B -116.0(2)
C4A Zr C1B C5B -161.17(14)
C5A Zr C1B C5B 175.17(18)
C1A Zr C1B C5B -70.7(3)
Cl2 Zr C1B C2B -113.93(15)
Cl1 Zr C1B C2B 150.41(14)
C3A Zr C1B C2B -8.50(18)
C4B Zr C1B C2B 78.72(16)
C2A Zr C1B C2B 28.30(19)
C3B Zr C1B C2B 37.81(15)
C4A Zr C1B C2B -45.20(19)
C5B Zr C1B C2B 116.0(2)
C5A Zr C1B C2B -68.9(3)
C1A Zr C1B C2B 45.2(3)
Cl2 Zr C1B C6B 7.15(17)
Cl1 Zr C1B C6B -88.52(18)
C3A Zr C1B C6B 112.58(19)
C4B Zr C1B C6B -160.2(2)
C2A Zr C1B C6B 149.38(17)
C3B Zr C1B C6B 158.9(2)
C2B Zr C1B C6B 121.1(3)
C4A Zr C1B C6B 75.9(2)
C5B Zr C1B C6B -123.0(2)
C5A Zr C1B C6B 52.2(3)
C1A Zr C1B C6B 166.3(2)
C5B C1B C2B C3B -3.5(3)
C6B C1B C2B C3B 172.4(2)
Zr C1B C2B C3B -67.02(18)
C5B C1B C2B Zr 63.57(18)
C6B C1B C2B Zr -120.5(3)
Cl2 Zr C2B C3B 178.53(14)
Cl1 Zr C2B C3B 73.89(16)
C3A Zr C2B C3B -73.56(16)
C4B Zr C2B C3B 37.14(15)
C2A Zr C2B C3B -44.94(17)
C4A Zr C2B C3B -100.80(16)
C5B Zr C2B C3B 78.04(16)
C5A Zr C2B C3B -95.72(17)
C1A Zr C2B C3B -49.7(2)
C1B Zr C2B C3B 114.0(2)
Cl2 Zr C2B C1B 64.52(14)
Cl1 Zr C2B C1B -40.12(17)
C3A Zr C2B C1B 172.44(16)
C4B Zr C2B C1B -76.87(15)
C2A Zr C2B C1B -158.94(14)
C3B Zr C2B C1B -114.0(2)
C4A Zr C2B C1B 145.19(15)
C5B Zr C2B C1B -35.96(14)
C5A Zr C2B C1B 150.27(14)
C1A Zr C2B C1B -163.70(13)
C1B C2B C3B C4B 3.9(3)
Zr C2B C3B C4B -65.97(19)
C1B C2B C3B Zr 69.88(18)
Cl2 Zr C3B C4B 113.13(14)
Cl1 Zr C3B C4B -12.14(16)
C3A Zr C3B C4B -143.55(16)
C2A Zr C3B C4B -109.54(16)
C2B Zr C3B C4B 115.0(2)
C4A Zr C3B C4B -156.75(15)
C5B Zr C3B C4B 38.06(14)
C5A Zr C3B C4B -130.05(15)
C1A Zr C3B C4B -100.20(15)
C1B Zr C3B C4B 77.59(16)
Cl2 Zr C3B C2B -1.83(18)
Cl1 Zr C3B C2B -127.10(14)
C3A Zr C3B C2B 101.48(16)
C4B Zr C3B C2B -115.0(2)
C2A Zr C3B C2B 135.50(16)
C4A Zr C3B C2B 88.28(16)
C5B Zr C3B C2B -76.90(16)
C5A Zr C3B C2B 114.99(15)
C1A Zr C3B C2B 144.84(14)
C1B Zr C3B C2B -37.37(14)
C2B C3B C4B C5B -2.8(3)
Zr C3B C4B C5B -69.51(18)
C2B C3B C4B Zr 66.69(19)
Cl2 Zr C4B C3B -94.37(15)
Cl1 Zr C4B C3B 169.18(15)
C3A Zr C4B C3B 36.64(16)
C2A Zr C4B C3B 67.85(15)
C2B Zr C4B C3B -37.14(14)
C4A Zr C4B C3B 33.0(2)
C5B Zr C4B C3B -113.3(2)
C5A Zr C4B C3B 82.91(19)
C1A Zr C4B C3B 92.95(15)
C1B Zr C4B C3B -77.42(16)
Cl2 Zr C4B C5B 18.94(17)
Cl1 Zr C4B C5B -77.51(13)
C3A Zr C4B C5B 149.95(14)
C2A Zr C4B C5B -178.84(14)
C3B Zr C4B C5B 113.3(2)
C2B Zr C4B C5B 76.17(14)
C4A Zr C4B C5B 146.30(14)
C5A Zr C4B C5B -163.78(13)
C1A Zr C4B C5B -153.74(13)
C1B Zr C4B C5B 35.89(13)
C2B C1B C5B C4B 1.7(3)
C6B C1B C5B C4B -174.2(2)
Zr C1B C5B C4B 64.02(18)
C2B C1B C5B Zr -62.30(18)
C6B C1B C5B Zr 121.8(3)
C3B C4B C5B C1B 0.7(3)
Zr C4B C5B C1B -67.36(18)
C3B C4B C5B Zr 68.02(18)
Cl2 Zr C5B C1B -50.09(13)
Cl1 Zr C5B C1B -146.31(13)
C3A Zr C5B C1B 75.68(17)
C4B Zr C5B C1B 115.7(2)
C2A Zr C5B C1B 117.15(14)
C3B Zr C5B C1B 77.77(14)
C2B Zr C5B C1B 36.81(13)
C4A Zr C5B C1B 39.6(3)
C1A Zr C5B C1B 155.56(13)
Cl2 Zr C5B C4B -165.84(13)
Cl1 Zr C5B C4B 97.94(14)
C3A Zr C5B C4B -40.07(18)
C2A Zr C5B C4B 1.40(17)
C3B Zr C5B C4B -37.98(14)
C2B Zr C5B C4B -78.94(15)
C4A Zr C5B C4B -76.1(3)
C1A Zr C5B C4B 39.81(18)
C1B Zr C5B C4B -115.7(2)
C5B C1B C6B N7B -25.0(4)
C2B C1B C6B N7B 159.9(2)
Zr C1B C6B N7B 69.1(3)
C1B C6B N7B C8B 162.2(2)
C6B N7B C8B C9B -76.0(3)
C6B N7B C8B C13B 108.7(3)
C13B C8B C9B C10B -2.4(4)
N7B C8B C9B C10B -177.7(2)
C13B C8B C9B C14B 175.4(2)
N7B C8B C9B C14B 0.1(4)
C8B C9B C10B C11B 2.7(5)
C14B C9B C10B C11B -175.2(3)
C9B C10B C11B C12B -0.6(5)
C10B C11B C12B C13B -2.0(5)
C11B C12B C13B C8B 2.3(4)
C11B C12B C13B C17B -180.0(3)
C9B C8B C13B C12B 0.0(4)
N7B C8B C13B C12B 175.3(2)
C9B C8B C13B C17B -177.7(2)
N7B C8B C13B C17B -2.5(3)
C8B C9B C14B C16B 113.2(3)
C10B C9B C14B C16B -69.0(4)
C8B C9B C14B C15B -123.9(3)
C10B C9B C14B C15B 53.9(4)
C12B C13B C17B C19B 25.7(4)
C8B C13B C17B C19B -156.6(2)
C12B C13B C17B C18B -97.8(3)
C8B C13B C17B C18B 79.9(3)
